data_1513060
loop_
_publ_author_name
'Ivanova, Bojidarka'
'Spiteller, Michael'

_publ_section_title
;
 Heptachloroepoxides - theoretical versus experimental study of the
 embedded samples in the matrixes of organic crystals
;
_journal_name_full 'Journal of Inclusion Phenomena and Macrocyclic Chemistry'
_journal_page_first 415
_journal_paper_doi 10.1007/s10847-012-0213-x
_journal_volume 76
_journal_year 2013
_chemical_formula_sum 'C12 H29 N5 O5'
_chemical_formula_weight 323.40
_space_group_IT_number 19
_symmetry_cell_setting orthorhombic
_symmetry_space_group_name_Hall 'P 2ac 2ab'
_symmetry_space_group_name_H-M 'P 21 21 21'
_atom_sites_solution_hydrogens geom
_atom_sites_solution_primary direct
_atom_sites_solution_secondary difmap
_audit_creation_method SHELXL-97
_cell_angle_alpha 90.00
_cell_angle_beta 90.00
_cell_angle_gamma 90.00
_cell_formula_units_Z 4
_cell_length_a 6.7864(8)
_cell_length_b 12.0208(16)
_cell_length_c 22.005(3)
_cell_measurement_temperature 198(2)
_cell_volume 1795.1(4)
_computing_cell_refinement 'Bruker SAINT'
_computing_data_collection 'Bruker GIS'
_computing_data_reduction 'Bruker SAINT'
_computing_molecular_graphics 'Bruker APEX2'
_computing_structure_refinement 'SHELXL-97 (Sheldrick, 2008)'
_computing_structure_solution 'SHELXS-97 (Sheldrick, 2008)'
_diffrn_ambient_temperature 198(2)
_diffrn_measured_fraction_theta_full 0.992
_diffrn_measured_fraction_theta_max 0.992
_diffrn_measurement_device_type 'Bruker SMART X2S'
_diffrn_measurement_method '\w scans'
_diffrn_radiation_monochromator 'doubly curved silicon crystal'
_diffrn_radiation_source 'fine-focus sealed tube'
_diffrn_radiation_type MoK\a
_diffrn_radiation_wavelength 0.71073
_diffrn_reflns_av_R_equivalents 0.0561
_diffrn_reflns_av_sigmaI/netI 0.0519
_diffrn_reflns_limit_h_max 8
_diffrn_reflns_limit_h_min -7
_diffrn_reflns_limit_k_max 14
_diffrn_reflns_limit_k_min -13
_diffrn_reflns_limit_l_max 26
_diffrn_reflns_limit_l_min -26
_diffrn_reflns_number 11413
_diffrn_reflns_theta_full 25.06
_diffrn_reflns_theta_max 25.06
_diffrn_reflns_theta_min 2.51
_exptl_absorpt_coefficient_mu 0.093
_exptl_absorpt_correction_T_max 0.9835
_exptl_absorpt_correction_T_min 0.9727
_exptl_absorpt_correction_type multi-scan
_exptl_crystal_colour colorless
_exptl_crystal_density_diffrn 1.197
_exptl_crystal_density_method 'not measured'
_exptl_crystal_description plate
_exptl_crystal_F_000 704
_exptl_crystal_size_max 0.30
_exptl_crystal_size_mid 0.27
_exptl_crystal_size_min 0.18
_refine_diff_density_max 0.306
_refine_diff_density_min -0.405
_refine_diff_density_rms 0.042
_refine_ls_abs_structure_details 'Flack H D (1983), Acta Cryst. A39, 876-881'
_refine_ls_abs_structure_Flack 2(2)
_refine_ls_extinction_coef 0.003(2)
_refine_ls_extinction_expression Fc^*^=kFc[1+0.001xFc^2^\l^3^/sin(2\q)]^-1/4^
_refine_ls_extinction_method SHELXL
_refine_ls_goodness_of_fit_ref 1.056
_refine_ls_hydrogen_treatment mixed
_refine_ls_matrix_type full
_refine_ls_number_parameters 208
_refine_ls_number_reflns 3156
_refine_ls_number_restraints 0
_refine_ls_restrained_S_all 1.056
_refine_ls_R_factor_all 0.0850
_refine_ls_R_factor_gt 0.0582
_refine_ls_shift/su_max 0.015
_refine_ls_shift/su_mean 0.009
_refine_ls_structure_factor_coef Fsqd
_refine_ls_weighting_details 'calc w=1/[\s^2^(Fo^2^)+(0.1000P)^2^+0.0000P] where P=(Fo^2^+2Fc^2^)/3'
_refine_ls_weighting_scheme calc
_refine_ls_wR_factor_gt 0.1540
_refine_ls_wR_factor_ref 0.1694
_reflns_number_gt 2272
_reflns_number_total 3156
_reflns_threshold_expression >2sigma(I)
_cod_data_source_file 135.CIF
_cod_data_source_block bi135
_cod_depositor_comments
;
The following automatic conversions were performed:

'_symmetry_cell_setting' value 'Orthorhombic' changed to
'orthorhombic' according to the built-in table from CIF Core
dictionary named 'cif_core.dic' version 2.4.1 from
2010-06-29.

'_exptl_absorpt_correction_type' value 'Multi-scan'
changed to 'multi-scan' according to the built-in table from CIF Core
dictionary named 'cif_core.dic' version 2.4.1 from 2010-06-29.

Automatic conversion script
Id: cif_fix_values 1891 2012-01-12 08:04:46Z andrius 
;
_cod_database_code 1513060

loop_
_symmetry_equiv_pos_as_xyz
'x, y, z'
'x+1/2, -y+1/2, -z'
'-x, y+1/2, -z+1/2'
'-x+1/2, -y, z+1/2'

loop_
_atom_site_label
_atom_site_type_symbol
_atom_site_fract_x
_atom_site_fract_y
_atom_site_fract_z
_atom_site_U_iso_or_equiv
_atom_site_adp_type
_atom_site_occupancy
_atom_site_symmetry_multiplicity
_atom_site_calc_flag
_atom_site_refinement_flags
OS1 O 0.4809(4) 0.4065(3) 0.03465(15) 0.0567(7) Uani 1 1 d .
N3 N 1.0700(4) 0.4590(2) 0.05569(13) 0.0434(7) Uani 1 1 d .
H1 H 1.1925 0.4626 0.0687 0.052 Uiso 1 1 calc R
O2 O 0.6524(5) 0.4353(3) 0.23980(14) 0.0895(10) Uani 1 1 d .
N1 N 0.4959(4) 0.6037(2) 0.16369(11) 0.0482(7) Uani 1 1 d .
C1 C 0.4696(8) 0.4236(5) 0.2092(2) 0.1028(19) Uani 1 1 d .
H2 H 0.3818 0.3755 0.2337 0.123 Uiso 1 1 calc R
H3 H 0.4923 0.3861 0.1698 0.123 Uiso 1 1 calc R
C6 C 0.4886(7) 0.7722(3) 0.10032(17) 0.0634(11) Uani 1 1 d .
H4 H 0.4175 0.8431 0.0938 0.076 Uiso 1 1 calc R
H5 H 0.6276 0.7899 0.1099 0.076 Uiso 1 1 calc R
C7 C 1.0120(6) -0.0350(3) 0.1234(2) 0.0664(10) Uani 1 1 d .
H6 H 0.9951 -0.0617 0.0811 0.080 Uiso 1 1 calc R
H7 H 1.0995 -0.0879 0.1448 0.080 Uiso 1 1 calc R
C8 C 0.7888(5) 0.1610(3) 0.12310(16) 0.0459(8) Uani 1 1 d .
H8 H 0.6992 0.2126 0.1015 0.055 Uiso 1 1 calc R
H9 H 0.8035 0.1875 0.1654 0.055 Uiso 1 1 calc R
C2 C 0.7749(7) 0.5051(5) 0.2055(2) 0.0769(13) Uani 1 1 d .
H10 H 0.8036 0.4692 0.1660 0.092 Uiso 1 1 calc R
H11 H 0.9014 0.5153 0.2272 0.092 Uiso 1 1 calc R
C11 C 0.9784(5) 0.3510(3) 0.05174(16) 0.0478(8) Uani 1 1 d .
H12 H 0.9888 0.3229 0.0096 0.057 Uiso 1 1 calc R
H13 H 0.8368 0.3576 0.0620 0.057 Uiso 1 1 calc R
C9 C 0.7013(6) 0.0455(3) 0.12313(19) 0.0579(10) Uani 1 1 d .
H14 H 0.5726 0.0471 0.1443 0.070 Uiso 1 1 calc R
H15 H 0.6780 0.0215 0.0807 0.070 Uiso 1 1 calc R
C3 C 0.6842(7) 0.6150(4) 0.19462(19) 0.0694(12) Uani 1 1 d .
H16 H 0.6643 0.6535 0.2339 0.083 Uiso 1 1 calc R
H17 H 0.7740 0.6610 0.1696 0.083 Uiso 1 1 calc R
C4 C 0.3706(6) 0.5306(4) 0.19819(18) 0.0749(13) Uani 1 1 d .
H18 H 0.2464 0.5177 0.1757 0.090 Uiso 1 1 calc R
H19 H 0.3373 0.5658 0.2375 0.090 Uiso 1 1 calc R
O4 O 0.7965(3) 0.55404(18) 0.02936(11) 0.0481(6) Uani 1 1 d .
O3 O 1.0837(3) 0.64350(17) 0.03955(11) 0.0497(6) Uani 1 1 d .
N4 N 0.9832(4) 0.1603(2) 0.09285(11) 0.0378(6) Uani 1 1 d .
N2 N 0.4802(4) 0.7043(2) 0.04382(11) 0.0413(6) Uani 1 1 d .
H24 H 0.4267 0.6376 0.0445 0.050 Uiso 1 1 calc R
H25 H 0.5287 0.7308 0.0097 0.050 Uiso 1 1 calc R
O1 O 0.8273(4) -0.0328(2) 0.15238(12) 0.0629(7) Uani 1 1 d .
C12 C 1.0748(5) 0.2703(3) 0.09425(15) 0.0440(8) Uani 1 1 d .
H26 H 1.2157 0.2631 0.0833 0.053 Uiso 1 1 calc R
H27 H 1.0678 0.3001 0.1361 0.053 Uiso 1 1 calc R
C5 C 0.3982(6) 0.7111(3) 0.15253(18) 0.0652(11) Uani 1 1 d .
H28 H 0.4074 0.7576 0.1896 0.078 Uiso 1 1 calc R
H29 H 0.2568 0.6981 0.1440 0.078 Uiso 1 1 calc R
C10 C 1.1070(5) 0.0779(3) 0.1224(2) 0.0584(10) Uani 1 1 d .
H30 H 1.1340 0.1019 0.1646 0.070 Uiso 1 1 calc R
H31 H 1.2345 0.0732 0.1007 0.070 Uiso 1 1 calc R
N5 N 0.9788(4) 0.5551(2) 0.04063(13) 0.0541(8) Uani 1 1 d .
H32 H 0.581(7) 0.455(4) 0.0321(19) 0.083(15) Uiso 1 1 d .
H33 H 0.503(9) 0.380(5) 0.008(2) 0.10(2) Uiso 1 1 d .

loop_
_atom_site_aniso_label
_atom_site_aniso_U_11
_atom_site_aniso_U_22
_atom_site_aniso_U_33
_atom_site_aniso_U_23
_atom_site_aniso_U_13
_atom_site_aniso_U_12
OS1 0.0328(13) 0.0625(18) 0.0748(19) -0.0154(15) 0.0035(14) -0.0089(13)
N3 0.0289(13) 0.0258(13) 0.0755(18) 0.0109(13) -0.0078(12) 0.0006(11)
O2 0.088(2) 0.103(3) 0.077(2) 0.0358(18) -0.0110(18) 0.002(2)
N1 0.0502(16) 0.0529(18) 0.0415(13) -0.0011(12) -0.0030(14) 0.0004(15)
C1 0.119(4) 0.086(4) 0.103(4) 0.042(3) -0.015(4) -0.030(4)
C6 0.076(3) 0.0325(19) 0.082(3) -0.0076(18) -0.017(2) 0.000(2)
C7 0.073(3) 0.038(2) 0.088(3) 0.014(2) 0.007(2) 0.006(2)
C8 0.0400(17) 0.0373(18) 0.0603(19) 0.0032(15) 0.0067(16) 0.0017(16)
C2 0.063(3) 0.100(4) 0.068(3) 0.009(2) -0.006(2) 0.013(3)
C11 0.0484(19) 0.0271(17) 0.068(2) 0.0049(15) -0.0110(18) -0.0014(16)
C9 0.051(2) 0.049(2) 0.074(2) 0.011(2) 0.0023(19) -0.012(2)
C3 0.060(3) 0.077(3) 0.071(2) 0.003(2) -0.006(2) -0.005(2)
C4 0.065(3) 0.103(4) 0.057(2) 0.016(2) -0.003(2) -0.013(3)
O4 0.0230(10) 0.0363(12) 0.0851(17) 0.0057(11) -0.0079(11) 0.0021(10)
O3 0.0399(12) 0.0285(12) 0.0806(16) 0.0161(12) -0.0146(11) -0.0144(10)
N4 0.0335(14) 0.0302(14) 0.0497(13) 0.0037(11) -0.0003(12) 0.0022(13)
N2 0.0428(15) 0.0248(13) 0.0561(15) 0.0077(11) 0.0028(14) -0.0048(12)
O1 0.0731(17) 0.0434(15) 0.0724(16) 0.0168(12) 0.0076(15) -0.0067(14)
C12 0.0368(17) 0.0385(19) 0.057(2) 0.0061(15) -0.0049(16) -0.0024(15)
C5 0.076(3) 0.063(3) 0.057(2) -0.015(2) -0.007(2) 0.015(2)
C10 0.0407(19) 0.051(2) 0.083(3) 0.023(2) -0.0011(19) 0.0088(18)
N5 0.0544(18) 0.0534(19) 0.0544(16) 0.0021(14) 0.0035(15) 0.0009(17)

loop_
_atom_type_symbol
_atom_type_description
_atom_type_scat_dispersion_real
_atom_type_scat_dispersion_imag
_atom_type_scat_source
C C 0.0033 0.0016 'International Tables Vol C Tables 4.2.6.8 and 6.1.1.4'
H H 0.0000 0.0000 'International Tables Vol C Tables 4.2.6.8 and 6.1.1.4'
N N 0.0061 0.0033 'International Tables Vol C Tables 4.2.6.8 and 6.1.1.4'
O O 0.0106 0.0060 'International Tables Vol C Tables 4.2.6.8 and 6.1.1.4'

loop_
_geom_angle_atom_site_label_1
_geom_angle_atom_site_label_2
_geom_angle_atom_site_label_3
_geom_angle
H32 OS1 H33 95(5)
N5 N3 C11 123.9(3)
N5 N3 H1 118.1
C11 N3 H1 118.1
C2 O2 C1 108.8(3)
C4 N1 C3 109.2(3)
C4 N1 C5 110.9(3)
C3 N1 C5 113.1(3)
O2 C1 C4 113.0(4)
O2 C1 H2 109.0
C4 C1 H2 109.0
O2 C1 H3 109.0
C4 C1 H3 109.0
H2 C1 H3 107.8
N2 C6 C5 110.9(3)
N2 C6 H4 109.5
C5 C6 H4 109.5
N2 C6 H5 109.5
C5 C6 H5 109.5
H4 C6 H5 108.0
O1 C7 C10 111.8(3)
O1 C7 H6 109.2
C10 C7 H6 109.2
O1 C7 H7 109.2
C10 C7 H7 109.2
H6 C7 H7 107.9
N4 C8 C9 110.2(3)
N4 C8 H8 109.6
C9 C8 H8 109.6
N4 C8 H9 109.6
C9 C8 H9 109.6
H8 C8 H9 108.1
O2 C2 C3 112.1(4)
O2 C2 H10 109.2
C3 C2 H10 109.2
O2 C2 H11 109.2
C3 C2 H11 109.2
H10 C2 H11 107.9
N3 C11 C12 110.9(3)
N3 C11 H12 109.5
C12 C11 H12 109.5
N3 C11 H13 109.5
C12 C11 H13 109.5
H12 C11 H13 108.0
O1 C9 C8 111.8(3)
O1 C9 H14 109.3
C8 C9 H14 109.3
O1 C9 H15 109.3
C8 C9 H15 109.3
H14 C9 H15 107.9
N1 C3 C2 111.0(4)
N1 C3 H16 109.4
C2 C3 H16 109.4
N1 C3 H17 109.4
C2 C3 H17 109.4
H16 C3 H17 108.0
N1 C4 C1 110.5(4)
N1 C4 H18 109.5
C1 C4 H18 109.5
N1 C4 H19 109.5
C1 C4 H19 109.5
H18 C4 H19 108.1
C10 N4 C12 111.1(2)
C10 N4 C8 108.6(2)
C12 N4 C8 111.4(2)
C6 N2 H24 120.0
C6 N2 H25 120.0
H24 N2 H25 120.0
C7 O1 C9 110.0(3)
N4 C12 C11 112.8(3)
N4 C12 H26 109.0
C11 C12 H26 109.0
N4 C12 H27 109.0
C11 C12 H27 109.0
H26 C12 H27 107.8
N1 C5 C6 111.9(3)
N1 C5 H28 109.2
C6 C5 H28 109.2
N1 C5 H29 109.2
C6 C5 H29 109.2
H28 C5 H29 107.9
N4 C10 C7 111.9(3)
N4 C10 H30 109.2
C7 C10 H30 109.2
N4 C10 H31 109.2
C7 C10 H31 109.2
H30 C10 H31 107.9
O4 N5 O3 123.4(3)
O4 N5 N3 119.2(3)
O3 N5 N3 117.3(3)

loop_
_geom_bond_atom_site_label_1
_geom_bond_atom_site_label_2
_geom_bond_distance
OS1 H32 0.90(5)
OS1 H33 0.69(6)
N3 N5 1.351(4)
N3 C11 1.442(4)
N3 H1 0.8800
O2 C2 1.401(5)
O2 C1 1.419(6)
N1 C4 1.440(5)
N1 C3 1.454(5)
N1 C5 1.472(5)
C1 C4 1.471(7)
C1 H2 0.9900
C1 H3 0.9900
C6 N2 1.488(4)
C6 C5 1.495(5)
C6 H4 0.9900
C6 H5 0.9900
C7 O1 1.407(5)
C7 C10 1.503(5)
C7 H6 0.9900
C7 H7 0.9900
C8 N4 1.478(4)
C8 C9 1.510(5)
C8 H8 0.9900
C8 H9 0.9900
C2 C3 1.477(7)
C2 H10 0.9900
C2 H11 0.9900
C11 C12 1.498(4)
C11 H12 0.9900
C11 H13 0.9900
C9 O1 1.426(4)
C9 H14 0.9900
C9 H15 0.9900
C3 H16 0.9900
C3 H17 0.9900
C4 H18 0.9900
C4 H19 0.9900
O4 N5 1.262(3)
O3 N5 1.279(3)
N4 C10 1.452(4)
N4 C12 1.462(4)
N2 H24 0.8800
N2 H25 0.8800
C12 H26 0.9900
C12 H27 0.9900
C5 H28 0.9900
C5 H29 0.9900
C10 H30 0.9900
C10 H31 0.9900
